data_2236869
loop_
_publ_author_name
'Schutte, M.'
'Pretorius, C.'
'Visser, H.G.'
'Roodt, A.'

_publ_section_title
;
 5-(Trifluoromethoxy)isatin
;
_journal_coeditor_code FY2072
_journal_issue 12
_journal_name_full 'Acta Crystallographica Section E'
_journal_page_first o3472
_journal_paper_doi 10.1107/S1600536812044297
_journal_volume 68
_journal_year 2012
_chemical_formula_iupac 'C9 H4 F3 N O3'
_chemical_formula_moiety 'C9 H4 F3 N O3'
_chemical_formula_sum 'C9 H4 F3 N O3'
_chemical_formula_weight 231.13
_chemical_name_common
;
5-(trifluoromethoxy)isatin
;
_chemical_name_systematic
;
5-(trifluoromethoxy)-1<i>H</i>-indole-2,3-dione
;
_space_group_IT_number 14
_space_group_name_Hall '-P 2yn'
_symmetry_cell_setting monoclinic
_symmetry_space_group_name_Hall '-P 2yn'
_symmetry_space_group_name_H-M 'P 1 21/n 1'
_atom_sites_solution_hydrogens geom
_atom_sites_solution_primary direct
_atom_sites_solution_secondary difmap
_audit_creation_method 'WinGX routine CIF_UPDATE'
_cell_angle_alpha 90
_cell_angle_beta 91.608(5)
_cell_angle_gamma 90
_cell_formula_units_Z 8
_cell_length_a 14.329(5)
_cell_length_b 6.082(5)
_cell_length_c 20.401(5)
_cell_measurement_reflns_used 9825
_cell_measurement_temperature 100(2)
_cell_measurement_theta_max 28.2
_cell_measurement_theta_min 2.84
_cell_volume 1777.2(16)
_computing_cell_refinement 'SAINT-Plus (Bruker, 2008)'
_computing_data_collection 'APEX2 (Bruker, 2008)'
_computing_data_reduction 'SAINT-Plus (Bruker, 2008)'
_computing_molecular_graphics 'DIAMOND (Brandenburg & Putz, 2005)'
_computing_publication_material 'WinGX (Farrugia, 1999)'
_computing_structure_refinement 'SHELXL97 (Sheldrick, 2008)'
_computing_structure_solution 'SHELXS97 (Sheldrick, 2008)'
_diffrn_ambient_temperature 100(2)
_diffrn_measured_fraction_theta_full 0.997
_diffrn_measured_fraction_theta_max 0.997
_diffrn_measurement_device_type 'Bruker APEXII CCD'
_diffrn_measurement_method '\f and \w scans'
_diffrn_radiation_monochromator graphite
_diffrn_radiation_type MoK\a
_diffrn_radiation_wavelength 0.71069
_diffrn_reflns_av_R_equivalents 0.0293
_diffrn_reflns_limit_h_max 19
_diffrn_reflns_limit_h_min -19
_diffrn_reflns_limit_k_max 8
_diffrn_reflns_limit_k_min -7
_diffrn_reflns_limit_l_max 27
_diffrn_reflns_limit_l_min -27
_diffrn_reflns_number 26198
_diffrn_reflns_theta_full 28.34
_diffrn_reflns_theta_max 28.34
_diffrn_reflns_theta_min 1.76
_exptl_absorpt_coefficient_mu 0.17
_exptl_absorpt_correction_T_max 0.394
_exptl_absorpt_correction_T_min 0.152
_exptl_absorpt_correction_type multi-scan
_exptl_absorpt_process_details '(SADABS; Bruker, 2008)'
_exptl_crystal_colour orange
_exptl_crystal_density_diffrn 1.728
_exptl_crystal_density_method 'not measured'
_exptl_crystal_description Needle
_exptl_crystal_F_000 928
_exptl_crystal_size_max 0.511
_exptl_crystal_size_mid 0.18
_exptl_crystal_size_min 0.102
_refine_diff_density_max 0.338
_refine_diff_density_min -0.327
_refine_ls_extinction_method none
_refine_ls_goodness_of_fit_ref 1.039
_refine_ls_hydrogen_treatment mixed
_refine_ls_matrix_type full
_refine_ls_number_parameters 297
_refine_ls_number_reflns 4418
_refine_ls_number_restraints 0
_refine_ls_restrained_S_all 1.039
_refine_ls_R_factor_all 0.0504
_refine_ls_R_factor_gt 0.0364
_refine_ls_shift/su_max 0.001
_refine_ls_shift/su_mean 0
_refine_ls_structure_factor_coef Fsqd
_refine_ls_weighting_details 'calc w=1/[\s^2^(Fo^2^)+(0.0458P)^2^+0.9713P] where P=(Fo^2^+2Fc^2^)/3'
_refine_ls_weighting_scheme calc
_refine_ls_wR_factor_ref 0.1019
_reflns_number_gt 3513
_reflns_number_total 4428
_reflns_threshold_expression >2\s(I)
_cod_data_source_file fy2072.cif
_cod_data_source_block I
_cod_original_sg_symbol_H-M 'P 21/n'
_cod_database_code 2236869
_cod_database_fobs_code 2236869

loop_
_symmetry_equiv_pos_as_xyz
'x, y, z'
'-x+1/2, y+1/2, -z+1/2'
'-x, -y, -z'
'x-1/2, -y-1/2, z-1/2'

loop_
_atom_site_type_symbol
_atom_site_label
_atom_site_fract_x
_atom_site_fract_y
_atom_site_fract_z
_atom_site_U_iso_or_equiv
_atom_site_adp_type
_atom_site_calc_flag
_atom_site_refinement_flags
_atom_site_occupancy
O O2 0.44882(8) 0.39123(17) 0.43829(5) 0.0258(2) Uani d . 1
O O4 0.25592(7) 0.62417(16) 0.33404(5) 0.0222(2) Uani d . 1
O O3 0.41251(8) 0.06479(18) 0.69260(5) 0.0255(2) Uani d . 1
O O6 0.01035(8) -0.39384(17) 0.38480(5) 0.0258(2) Uani d . 1
N N1 0.33820(9) -0.1165(2) 0.43057(6) 0.0207(3) Uani d . 1
F F3 0.35956(8) 0.40475(15) 0.70118(5) 0.0375(3) Uani d . 1
O O5 0.21790(7) 0.35661(17) 0.44843(5) 0.0230(2) Uani d . 1
F F2 0.38339(8) 0.20705(17) 0.78654(5) 0.0366(2) Uani d . 1
F F5 -0.09269(8) -0.57440(18) 0.43734(6) 0.0482(3) Uani d . 1
O O1 0.37037(8) 0.09137(17) 0.33911(5) 0.0241(2) Uani d . 1
N N2 0.16708(9) 0.3571(2) 0.28133(6) 0.0202(3) Uani d . 1
C C13 0.39620(10) 0.1071(2) 0.51369(7) 0.0188(3) Uani d . 1
C C14 0.34985(10) -0.0899(2) 0.49875(7) 0.0196(3) Uani d . 1
C C11 0.37229(10) 0.0574(2) 0.39792(7) 0.0202(3) Uani d . 1
C C23 0.13214(10) 0.1310(2) 0.36813(7) 0.0184(3) Uani d . 1
F F6 -0.05978(9) -0.2481(2) 0.46963(6) 0.0564(4) Uani d . 1
C C18 0.41720(10) 0.1665(2) 0.57812(7) 0.0202(3) Uani d . 1
H H18 0.449 0.2958 0.5885 0.024 Uiso calc R 1
F F1 0.26737(7) 0.1395(2) 0.72116(5) 0.0436(3) Uani d . 1
F F4 -0.13875(8) -0.2999(2) 0.38080(7) 0.0564(4) Uani d . 1
C C15 0.32098(11) -0.2309(2) 0.54708(8) 0.0244(3) Uani d . 1
H H15 0.2897 -0.361 0.5369 0.029 Uiso calc R 1
C C17 0.38837(10) 0.0232(2) 0.62607(7) 0.0217(3) Uani d . 1
C C26 0.03648(10) -0.1692(2) 0.29098(7) 0.0221(3) Uani d . 1
H H26 0.0038 -0.2727 0.2659 0.027 Uiso calc R 1
C C24 0.12267(10) 0.1618(2) 0.30027(7) 0.0190(3) Uani d . 1
C C21 0.20969(10) 0.4565(2) 0.33289(7) 0.0195(3) Uani d . 1
C C28 0.09416(10) -0.0507(2) 0.39831(7) 0.0198(3) Uani d . 1
H H28 0.101 -0.0734 0.4433 0.024 Uiso calc R 1
C C27 0.04544(10) -0.1968(2) 0.35822(7) 0.0209(3) Uani d . 1
C C12 0.41347(10) 0.2177(2) 0.45094(7) 0.0196(3) Uani d . 1
C C29 -0.06921(12) -0.3765(3) 0.41759(9) 0.0324(4) Uani d . 1
C C22 0.18838(10) 0.3137(2) 0.39389(7) 0.0182(3) Uani d . 1
C C25 0.07594(10) 0.0119(2) 0.26051(7) 0.0217(3) Uani d . 1
H H25 0.071 0.0311 0.2153 0.026 Uiso calc R 1
C C19 0.35582(11) 0.2012(3) 0.72439(7) 0.0251(3) Uani d . 1
C C16 0.34070(11) -0.1702(2) 0.61182(8) 0.0250(3) Uani d . 1
H H16 0.3217 -0.2602 0.6458 0.03 Uiso calc R 1
H H1 0.3123(13) -0.224(3) 0.4120(9) 0.028(5) Uiso d . 1
H H2 0.1668(14) 0.403(3) 0.2399(11) 0.041(6) Uiso d . 1

loop_
_atom_site_aniso_label
_atom_site_aniso_U_11
_atom_site_aniso_U_22
_atom_site_aniso_U_33
_atom_site_aniso_U_12
_atom_site_aniso_U_13
_atom_site_aniso_U_23
O2 0.0326(6) 0.0228(5) 0.0219(5) -0.0080(4) -0.0022(4) 0.0025(4)
O4 0.0266(5) 0.0198(5) 0.0204(5) -0.0040(4) 0.0004(4) -0.0013(4)
O3 0.0346(6) 0.0267(5) 0.0150(5) 0.0069(4) -0.0031(4) 0.0020(4)
O6 0.0279(6) 0.0206(5) 0.0291(6) -0.0038(4) 0.0033(4) 0.0012(4)
N1 0.0249(6) 0.0178(6) 0.0193(6) -0.0031(5) -0.0038(5) -0.0016(5)
F3 0.0583(7) 0.0238(5) 0.0308(5) 0.0088(4) 0.0079(5) 0.0058(4)
O5 0.0240(5) 0.0285(5) 0.0165(5) -0.0019(4) -0.0021(4) -0.0034(4)
F2 0.0518(6) 0.0408(6) 0.0171(5) 0.0045(5) 0.0000(4) 0.0003(4)
F5 0.0507(7) 0.0394(6) 0.0552(7) -0.0198(5) 0.0141(6) 0.0074(5)
O1 0.0310(6) 0.0246(5) 0.0166(5) -0.0014(4) -0.0024(4) 0.0000(4)
N2 0.0259(6) 0.0198(6) 0.0147(6) -0.0021(5) -0.0011(5) -0.0005(5)
C13 0.0205(7) 0.0176(6) 0.0183(7) 0.0003(5) -0.0016(5) 0.0016(5)
C14 0.0205(7) 0.0189(6) 0.0192(7) 0.0006(5) -0.0022(5) 0.0001(5)
C11 0.0207(7) 0.0195(6) 0.0203(7) 0.0005(5) -0.0020(5) -0.0012(5)
C23 0.0194(7) 0.0192(6) 0.0165(7) 0.0011(5) -0.0008(5) -0.0029(5)
F6 0.0623(8) 0.0617(8) 0.0470(7) -0.0306(6) 0.0310(6) -0.0241(6)
C18 0.0219(7) 0.0194(6) 0.0192(7) 0.0003(5) -0.0023(5) 0.0002(5)
F1 0.0322(6) 0.0599(7) 0.0391(6) -0.0086(5) 0.0089(5) -0.0075(5)
F4 0.0260(6) 0.0664(8) 0.0766(9) 0.0006(5) 0.0004(6) 0.0168(7)
C15 0.0283(8) 0.0179(7) 0.0269(8) -0.0025(6) -0.0004(6) 0.0020(6)
C17 0.0264(7) 0.0229(7) 0.0157(7) 0.0047(6) -0.0018(5) 0.0015(5)
C26 0.0215(7) 0.0206(7) 0.0241(7) 0.0003(5) -0.0013(6) -0.0057(6)
C24 0.0199(7) 0.0187(6) 0.0183(7) 0.0017(5) 0.0000(5) -0.0006(5)
C21 0.0207(7) 0.0195(6) 0.0182(7) 0.0018(5) 0.0007(5) -0.0020(5)
C28 0.0211(7) 0.0210(7) 0.0175(7) 0.0009(5) 0.0002(5) -0.0010(5)
C27 0.0203(7) 0.0178(6) 0.0247(7) -0.0001(5) 0.0028(6) -0.0006(5)
C12 0.0201(7) 0.0204(7) 0.0181(7) -0.0004(5) -0.0027(5) -0.0001(5)
C29 0.0317(9) 0.0316(8) 0.0340(9) -0.0095(7) 0.0050(7) -0.0019(7)
C22 0.0183(6) 0.0189(6) 0.0173(7) 0.0019(5) 0.0008(5) -0.0019(5)
C25 0.0240(7) 0.0232(7) 0.0178(7) 0.0000(6) -0.0023(5) -0.0027(5)
C19 0.0300(8) 0.0260(7) 0.0193(7) 0.0010(6) 0.0015(6) 0.0043(6)
C16 0.0316(8) 0.0203(7) 0.0233(8) 0.0015(6) 0.0028(6) 0.0069(6)

loop_
_atom_type_symbol
_atom_type_description
_atom_type_scat_dispersion_real
_atom_type_scat_dispersion_imag
_atom_type_scat_source
C C 0.0033 0.0016 'International Tables Vol C Tables 4.2.6.8 and 6.1.1.4'
H H 0 0 'International Tables Vol C Tables 4.2.6.8 and 6.1.1.4'
N N 0.0061 0.0033 'International Tables Vol C Tables 4.2.6.8 and 6.1.1.4'
O O 0.0106 0.006 'International Tables Vol C Tables 4.2.6.8 and 6.1.1.4'
F F 0.0171 0.0103 'International Tables Vol C Tables 4.2.6.8 and 6.1.1.4'
Br Br -0.2901 2.4595 'International Tables Vol C Tables 4.2.6.8 and 6.1.1.4'
Re Re -1.0185 7.231 'International Tables Vol C Tables 4.2.6.8 and 6.1.1.4'

loop_
_geom_angle_atom_site_label_1
_geom_angle_atom_site_label_2
_geom_angle_atom_site_label_3
_geom_angle
C19 O3 C17 116.08(12)
C29 O6 C27 116.17(12)
C11 N1 C14 111.35(12)
C11 N1 H1 123.4(13)
C14 N1 H1 125.2(13)
C21 N2 C24 111.32(12)
C21 N2 H2 126.2(14)
C24 N2 H2 122.4(14)
C18 C13 C14 121.22(13)
C18 C13 C12 131.81(13)
C14 C13 C12 106.98(12)
C15 C14 C13 121.78(14)
C15 C14 N1 127.34(14)
C13 C14 N1 110.88(12)
O1 C11 N1 128.44(13)
O1 C11 C12 125.11(13)
N1 C11 C12 106.43(12)
C28 C23 C24 121.25(13)
C28 C23 C22 131.81(13)
C24 C23 C22 106.91(12)
C17 C18 C13 116.42(13)
C17 C18 H18 121.8
C13 C18 H18 121.8
C14 C15 C16 117.14(14)
C14 C15 H15 121.4
C16 C15 H15 121.4
C18 C17 C16 122.79(14)
C18 C17 O3 119.79(13)
C16 C17 O3 117.31(13)
C27 C26 C25 120.73(13)
C27 C26 H26 119.6
C25 C26 H26 119.6
C25 C24 C23 121.63(13)
C25 C24 N2 127.70(13)
C23 C24 N2 110.67(12)
O4 C21 N2 128.85(14)
O4 C21 C22 124.91(13)
N2 C21 C22 106.24(12)
C27 C28 C23 116.62(13)
C27 C28 H28 121.7
C23 C28 H28 121.7
C28 C27 C26 122.61(14)
C28 C27 O6 119.79(13)
C26 C27 O6 117.33(13)
O2 C12 C13 132.05(13)
O2 C12 C11 123.61(13)
C13 C12 C11 104.33(12)
F5 C29 F4 107.62(14)
F5 C29 F6 108.41(15)
F4 C29 F6 107.90(16)
F5 C29 O6 108.00(14)
F4 C29 O6 112.56(15)
F6 C29 O6 112.18(14)
O5 C22 C23 132.15(13)
O5 C22 C21 123.01(13)
C23 C22 C21 104.81(12)
C24 C25 C26 117.14(14)
C24 C25 H25 121.4
C26 C25 H25 121.4
F2 C19 F1 108.46(13)
F2 C19 F3 107.71(13)
F1 C19 F3 107.18(13)
F2 C19 O3 108.22(13)
F1 C19 O3 113.15(14)
F3 C19 O3 111.94(13)
C17 C16 C15 120.63(14)
C17 C16 H16 119.7
C15 C16 H16 119.7

loop_
_geom_bond_atom_site_label_1
_geom_bond_atom_site_label_2
_geom_bond_distance
O2 C12 1.2017(19)
O4 C21 1.2157(19)
O3 C19 1.3410(19)
O3 C17 1.4140(18)
O6 C29 1.342(2)
O6 C27 1.4134(19)
N1 C11 1.349(2)
N1 C14 1.4055(19)
N1 H1 0.84(2)
F3 C19 1.327(2)
O5 C22 1.2078(17)
F2 C19 1.3180(18)
F5 C29 1.316(2)
O1 C11 1.2170(18)
N2 C21 1.3450(18)
N2 C24 1.407(2)
N2 H2 0.89(2)
C13 C18 1.388(2)
C13 C14 1.399(2)
C13 C12 1.473(2)
C14 C15 1.379(2)
C11 C12 1.560(2)
C23 C28 1.384(2)
C23 C24 1.400(2)
C23 C22 1.462(2)
F6 C29 1.322(2)
C18 C17 1.382(2)
C18 H18 0.93
F1 C19 1.322(2)
F4 C29 1.316(2)
C15 C16 1.393(2)
C15 H15 0.93
C17 C16 1.387(2)
C26 C27 1.384(2)
C26 C25 1.393(2)
C26 H26 0.93
C24 C25 1.381(2)
C21 C22 1.555(2)
C28 C27 1.383(2)
C28 H28 0.93
C25 H25 0.93
C16 H16 0.93

loop_
_geom_hbond_atom_site_label_D
_geom_hbond_atom_site_label_H
_geom_hbond_atom_site_label_A
_geom_hbond_site_symmetry_A
_geom_hbond_distance_DH
_geom_hbond_distance_HA
_geom_hbond_distance_DA
_geom_hbond_angle_DHA
N1 H1 O4 1_545 0.84(2) 1.99(2) 2.7615(18) 152.8(18)
N2 H2 O1 2 0.89(2) 2.03(2) 2.8776(18) 157.4(19)
N2 H2 O4 2_545 0.89(2) 2.55(2) 2.9850(18) 111.2(16)
C16 H16 F3 1_545 0.93 2.39 3.171(2) 142.1
C18 H18 O2 3_666 0.93 2.47 3.327(3) 152.9

loop_
_cod_related_entry_id
_cod_related_entry_database
_cod_related_entry_code
1 ChemSpider 2014565
